data_7010003
loop_
_publ_author_name
'Motevalli, Majid'
'Parkin, Bernadeta C.'
'Ramnauth, Ramkrishna'
'Sullivan, Alice C.'

_publ_section_title
;
 The first bis(imido) transition metal Schiff-base complexes
;
_journal_issue 16
_journal_name_full 'Journal of the Chemical Society, Dalton Transactions'
_journal_page_first 2661
_journal_paper_doi 10.1039/b005043l
_journal_year 2000
_chemical_compound_source 'synthesis as described'
_chemical_formula_moiety 'C40 H64 N4 O2 W1'
_chemical_formula_structural 'C40 H64 O2 N4 W'
_chemical_formula_sum 'C40 H64 N4 O2 W'
_chemical_formula_weight 816.8
_chemical_name_systematic
;
 ?
;
_space_group_IT_number 2
_symmetry_cell_setting triclinic
_symmetry_Int_Tables_number 2
_symmetry_space_group_name_Hall '-P 1'
_symmetry_space_group_name_H-M 'P -1'
_atom_sites_solution_hydrogens geom
_atom_sites_solution_primary direct
_atom_sites_solution_secondary difmap
_audit_conform_dict_location ftp://ftp.iucr.org/cifdics/cif_core2.1beta.dic
_audit_conform_dict_name cif_core.dic
_audit_conform_dict_version 2.1beta3
_audit_creation_date 2000-01-12T10:55:04-00:00
_audit_creation_method 'WinGX routine CIF_UPDATE'
_cell_angle_alpha 114.95(5)
_cell_angle_beta 84.79(5)
_cell_angle_gamma 98.11(5)
_cell_formula_units_Z 2
_cell_length_a 10.760(4)
_cell_length_b 14.371(8)
_cell_length_c 14.981(9)
_cell_measurement_reflns_used 25
_cell_measurement_temperature 453(2)
_cell_measurement_theta_max 0
_cell_measurement_theta_min 0
_cell_measurement_wavelength 0.71073
_cell_volume 2078(2)
_computing_cell_refinement 'CAD4/PC(Enraf Nonius, 1992)'
_computing_data_collection 'CAD4/PC (Enraf Nonius, 1992)'
_computing_data_reduction 'XCAD4 (Harms & Wocadlo, 1995)'
_computing_molecular_graphics 'Ortep-3 for Windows (Farrugia, 1997)'
_computing_publication_material 'WinGX publication routines (Farrugia, 1998)'
_computing_structure_refinement 'SHELXL-97 (Sheldrick, 1997)'
_diffrn_ambient_temperature 453(2)
_diffrn_detector 'scintillation LiI'
_diffrn_detector_dtime 1.195
_diffrn_measured_fraction_theta_full 0.995
_diffrn_measured_fraction_theta_max 0.995
_diffrn_measurement_device '\k-geometry diffractometer'
_diffrn_measurement_device_type 'Enraf Nonius CAD4'
_diffrn_measurement_method 'non-profiled omega/2theta scans'
_diffrn_orient_matrix_type
;
  x-axis points to radiation source
  the matrix is specified in reciprocal space
;
_diffrn_orient_matrix_UB_11 0.45144E-1
_diffrn_orient_matrix_UB_12 0.70831E-1
_diffrn_orient_matrix_UB_13 0.17287E-1
_diffrn_orient_matrix_UB_21 -0.81845E-1
_diffrn_orient_matrix_UB_22 0.02727
_diffrn_orient_matrix_UB_23 0.4019E-2
_diffrn_orient_matrix_UB_31 -0.9435E-2
_diffrn_orient_matrix_UB_32 0.14115E-1
_diffrn_orient_matrix_UB_33 0.71463E-1
_diffrn_radiation_monochromator graphite
_diffrn_radiation_type MoK\a
_diffrn_radiation_wavelength 0.71073
_diffrn_reflns_av_R_equivalents 0
_diffrn_reflns_av_sigmaI/netI 0.0376
_diffrn_reflns_limit_h_max 12
_diffrn_reflns_limit_h_min -12
_diffrn_reflns_limit_k_max 15
_diffrn_reflns_limit_k_min -17
_diffrn_reflns_limit_l_max 17
_diffrn_reflns_limit_l_min 0
_diffrn_reflns_number 7290
_diffrn_reflns_theta_full 25.02
_diffrn_reflns_theta_max 25.02
_diffrn_reflns_theta_min 1.5
_diffrn_source 'Enraf Nonius FR590'
_diffrn_standards_decay_% 0
_diffrn_standards_interval_time 60
_diffrn_standards_number 2
_exptl_absorpt_coefficient_mu 2.814
_exptl_absorpt_correction_T_max 0.5397
_exptl_absorpt_correction_T_min 0.2267
_exptl_absorpt_correction_type psi-scan
_exptl_absorpt_process_details
;
North A.C.T., Phillips D.C. & Mathews F.S. (1968) Acta. Cryst. A24, 351
        Number of psi-scan sets used was   3
        Theta correction was applied.
        Averaged transmission function was used.
        No Fourier smoothing was applied.
;
_exptl_crystal_colour orange
_exptl_crystal_density_diffrn 1.305
_exptl_crystal_density_method 'not measured'
_exptl_crystal_description prism
_exptl_crystal_F_000 844
_exptl_crystal_size_max 0.75
_exptl_crystal_size_mid 0.38
_exptl_crystal_size_min 0.25
_refine_diff_density_max 2.936
_refine_diff_density_min -2.927
_refine_diff_density_rms 0.289
_refine_ls_extinction_method none
_refine_ls_goodness_of_fit_ref 1.042
_refine_ls_hydrogen_treatment mixed
_refine_ls_matrix_type full
_refine_ls_number_parameters 448
_refine_ls_number_reflns 7290
_refine_ls_number_restraints 0
_refine_ls_restrained_S_all 1.042
_refine_ls_R_factor_all 0.0752
_refine_ls_R_factor_gt 0.0659
_refine_ls_shift/su_max 0.006
_refine_ls_shift/su_mean 0
_refine_ls_structure_factor_coef Fsqd
_refine_ls_weighting_scheme calc
_refine_ls_wR_factor_gt 0.2139
_refine_ls_wR_factor_ref 0.2232
_reflns_number_gt 6513
_reflns_number_total 7290
_reflns_threshold_expression >2sigma(I)
_cod_data_source_file b005043l.txt
_cod_data_source_block 1rr12
_cod_original_cell_volume 2078.1(19)
_cod_database_code 7010003
_exptl_absorpt_factor_mur 0.585
_exptl_absorpt_correction_t_ave 0.4798
_diffrn_standards_decay_corr_max 2.813
_diffrn_standards_decay_corr_min 0.547

loop_
_symmetry_equiv_pos_as_xyz
'x, y, z'
'-x, -y, -z'

loop_
_atom_site_label
_atom_site_type_symbol
_atom_site_fract_x
_atom_site_fract_y
_atom_site_fract_z
_atom_site_U_iso_or_equiv
_atom_site_adp_type
_atom_site_occupancy
_atom_site_symmetry_multiplicity
_atom_site_calc_flag
_atom_site_refinement_flags
_atom_site_disorder_assembly
_atom_site_disorder_group
W1 W 0.15063(4) 0.26008(3) 0.15845(3) 0.02154(19) Uani 1 1 d . . .
O1 O -0.0356(7) 0.2449(6) 0.1481(5) 0.0239(15) Uani 1 1 d . . .
O2 O 0.0991(6) 0.1552(5) 0.2285(5) 0.0201(14) Uani 1 1 d . . .
N3 N 0.1263(9) 0.1093(8) 0.0169(8) 0.031(2) Uani 1 1 d . . .
N4 N 0.3156(9) 0.1843(8) 0.1357(7) 0.029(2) Uani 1 1 d . . .
N1 N 0.1840(9) 0.3593(8) 0.2746(8) 0.033(2) Uani 1 1 d . . .
N2 N 0.1955(8) 0.3162(8) 0.0739(7) 0.027(2) Uani 1 1 d . . .
C1 C 0.2334(11) 0.4558(9) 0.3514(9) 0.032(3) Uani 1 1 d . . .
C2 C 0.3717(16) 0.4572(17) 0.355(2) 0.128(13) Uani 1 1 d . . .
H2A H 0.3881 0.4076 0.3785 0.10(2) Uiso 1 1 calc R . .
H2B H 0.4069 0.5249 0.3988 0.10(2) Uiso 1 1 calc R . .
H2C H 0.4093 0.4402 0.2903 0.10(2) Uiso 1 1 calc R . .
C3 C 0.178(2) 0.4645(16) 0.4483(14) 0.096(8) Uani 1 1 d . . .
H3A H 0.0927 0.4805 0.4543 0.10(2) Uiso 1 1 calc R . .
H3B H 0.2258 0.5185 0.4998 0.10(2) Uiso 1 1 calc R . .
H3C H 0.1781 0.4003 0.4535 0.10(2) Uiso 1 1 calc R . .
C4 C 0.202(3) 0.5449(14) 0.3322(17) 0.106(9) Uani 1 1 d . . .
H4A H 0.2526 0.5486 0.2774 0.10(2) Uiso 1 1 calc R . .
H4B H 0.2185 0.6082 0.3896 0.10(2) Uiso 1 1 calc R . .
H4C H 0.1147 0.5344 0.3175 0.10(2) Uiso 1 1 calc R . .
C5 C 0.2295(11) 0.3690(11) 0.0102(10) 0.037(3) Uani 1 1 d . . .
C6 C 0.3595(12) 0.4267(13) 0.0318(13) 0.053(4) Uani 1 1 d . . .
H6A H 0.3607 0.4779 0.0986 0.057(15) Uiso 1 1 calc R . .
H6B H 0.3817 0.4598 -0.0122 0.057(15) Uiso 1 1 calc R . .
H6C H 0.4187 0.3791 0.0227 0.057(15) Uiso 1 1 calc R . .
C7 C 0.2207(15) 0.2873(14) -0.0985(10) 0.054(4) Uani 1 1 d . . .
H7A H 0.2784 0.2377 -0.1107 0.057(15) Uiso 1 1 calc R . .
H7B H 0.2416 0.3211 -0.1421 0.057(15) Uiso 1 1 calc R . .
H7C H 0.1367 0.2528 -0.1098 0.057(15) Uiso 1 1 calc R . .
C8 C 0.1317(14) 0.4438(12) 0.0270(14) 0.055(4) Uani 1 1 d . . .
H8A H 0.0566 0.4058 -0.0065 0.057(15) Uiso 1 1 calc R . .
H8B H 0.165 0.4939 0.0018 0.057(15) Uiso 1 1 calc R . .
H8C H 0.1124 0.4785 0.0963 0.057(15) Uiso 1 1 calc R . .
C9 C 0.2396(13) 0.0540(11) -0.0155(10) 0.042(3) Uani 1 1 d . . .
H9A H 0.2498 0.0257 -0.0867 0.05 Uiso 1 1 calc R . .
H9B H 0.2314 -0.0024 0.0048 0.05 Uiso 1 1 calc R . .
C10 C 0.3531(10) 0.1310(10) 0.0316(8) 0.031(2) Uani 1 1 d . . .
H10A H 0.4261 0.0955 0.0244 0.037 Uiso 1 1 calc R . .
H10B H 0.3727 0.1796 0.0016 0.037 Uiso 1 1 calc R . .
C11 C 0.3594(10) 0.1603(9) 0.1987(8) 0.027(2) Uani 1 1 d . . .
H11 H 0.4357 0.1327 0.1828 0.033 Uiso 1 1 calc R . .
C12 C 0.3000(10) 0.1729(9) 0.2922(8) 0.027(2) Uani 1 1 d . . .
C13 C 0.1660(10) 0.1651(8) 0.2997(9) 0.025(2) Uani 1 1 d . . .
C14 C 0.1125(10) 0.1632(8) 0.3931(8) 0.026(2) Uani 1 1 d . . .
C15 C 0.1849(11) 0.1737(8) 0.4649(8) 0.027(2) Uani 1 1 d . . .
H15 H 0.1471 0.1759 0.524 0.032 Uiso 1 1 calc R . .
C16 C 0.3215(11) 0.1819(9) 0.4543(8) 0.029(2) Uani 1 1 d . . .
C17 C 0.3752(10) 0.1794(9) 0.3676(9) 0.028(2) Uani 1 1 d . . .
H17 H 0.462 0.1821 0.358 0.033 Uiso 1 1 calc R . .
C18 C -0.0322(11) 0.1526(10) 0.4064(8) 0.030(2) Uani 1 1 d . . .
C19 C -0.0742(12) 0.1508(13) 0.5071(10) 0.045(3) Uani 1 1 d . . .
H19A H -0.1623 0.1576 0.5188 0.052(14) Uiso 1 1 calc R . .
H19B H -0.0279 0.207 0.5583 0.052(14) Uiso 1 1 calc R . .
H19C H -0.0583 0.0866 0.5069 0.052(14) Uiso 1 1 calc R . .
C20 C -0.0811(12) 0.2476(11) 0.4062(11) 0.044(3) Uani 1 1 d . . .
H20A H -0.0589 0.2515 0.3442 0.052(14) Uiso 1 1 calc R . .
H20B H -0.0442 0.3088 0.4585 0.052(14) Uiso 1 1 calc R . .
H20C H -0.1708 0.2421 0.4158 0.052(14) Uiso 1 1 calc R . .
C21 C -0.0924(12) 0.0552(12) 0.3277(11) 0.052(4) Uani 1 1 d . . .
H21A H -0.0711 0.0558 0.2643 0.052(14) Uiso 1 1 calc R . .
H21B H -0.1819 0.0512 0.3384 0.052(14) Uiso 1 1 calc R . .
H21C H -0.0625 -0.0035 0.3302 0.052(14) Uiso 1 1 calc R . .
C22 C 0.3967(12) 0.1939(11) 0.5423(9) 0.038(3) Uani 1 1 d . . .
C23 C 0.5386(14) 0.1978(13) 0.5171(11) 0.052(4) Uani 1 1 d . . .
H23A H 0.5652 0.2552 0.5003 0.055(15) Uiso 1 1 calc R . .
H23B H 0.5559 0.1348 0.4623 0.055(15) Uiso 1 1 calc R . .
H23C H 0.5832 0.2059 0.5731 0.055(15) Uiso 1 1 calc R . .
C24 C 0.3572(17) 0.1036(14) 0.5713(13) 0.064(5) Uani 1 1 d . . .
H24A H 0.4039 0.113 0.6267 0.055(15) Uiso 1 1 calc R . .
H24B H 0.3739 0.0402 0.5168 0.055(15) Uiso 1 1 calc R . .
H24C H 0.269 0.101 0.5886 0.055(15) Uiso 1 1 calc R . .
C25 C 0.3734(15) 0.2955(13) 0.6280(10) 0.054(4) Uani 1 1 d . . .
H25A H 0.3925 0.3508 0.6072 0.055(15) Uiso 1 1 calc R . .
H25B H 0.426 0.3076 0.6811 0.055(15) Uiso 1 1 calc R . .
H25C H 0.2868 0.2925 0.6499 0.055(15) Uiso 1 1 calc R . .
C26 C 0.0419(12) 0.0909(9) -0.0439(8) 0.032(3) Uani 1 1 d . . .
H26 H 0.0481 0.0355 -0.105 0.038 Uiso 1 1 calc R . .
C27 C -0.0643(11) 0.1502(10) -0.0250(9) 0.033(3) Uani 1 1 d . . .
C28 C -0.0971(10) 0.2253(9) 0.0675(8) 0.025(2) Uani 1 1 d . . .
C29 C -0.2030(10) 0.2790(9) 0.0767(8) 0.027(2) Uani 1 1 d . . .
C30 C -0.2644(11) 0.2575(9) -0.0087(8) 0.030(2) Uani 1 1 d . . .
H30 H -0.3325 0.2931 -0.0033 0.036 Uiso 1 1 calc R . .
C31 C -0.2305(11) 0.1859(9) -0.1019(8) 0.029(2) Uani 1 1 d . . .
C32 C -0.1340(12) 0.1291(9) -0.1077(9) 0.033(3) Uani 1 1 d . . .
H32 H -0.1149 0.0758 -0.1676 0.04 Uiso 1 1 calc R . .
C33 C -0.3024(12) 0.1702(10) -0.1921(9) 0.034(3) Uani 1 1 d . . .
C34 C -0.2402(15) 0.1025(13) -0.2882(10) 0.050(4) Uani 1 1 d . . .
H34A H -0.1506 0.1184 -0.2839 0.08(2) Uiso 1 1 calc R . .
H34B H -0.2674 0.115 -0.341 0.08(2) Uiso 1 1 calc R . .
H34C H -0.263 0.0312 -0.3006 0.08(2) Uiso 1 1 calc R . .
C35 C -0.4336(14) 0.1185(18) -0.1871(12) 0.071(6) Uani 1 1 d . . .
H35A H -0.4717 0.0948 -0.2496 0.08(2) Uiso 1 1 calc R . .
H35B H -0.4829 0.167 -0.137 0.08(2) Uiso 1 1 calc R . .
H35C H -0.4296 0.0607 -0.1715 0.08(2) Uiso 1 1 calc R . .
C36 C -0.307(3) 0.2746(13) -0.1951(12) 0.086(8) Uani 1 1 d . . .
H36A H -0.2257 0.299 -0.2137 0.08(2) Uiso 1 1 calc R . .
H36B H -0.3324 0.3234 -0.1312 0.08(2) Uiso 1 1 calc R . .
H36C H -0.3669 0.267 -0.2424 0.08(2) Uiso 1 1 calc R . .
C37 C -0.2458(11) 0.3573(10) 0.1766(8) 0.034(3) Uani 1 1 d . . .
C38 C -0.1407(13) 0.4430(10) 0.2257(11) 0.048(4) Uani 1 1 d . . .
H38A H -0.0726 0.4138 0.2379 0.050(14) Uiso 1 1 calc R . .
H38B H -0.172 0.4925 0.2869 0.050(14) Uiso 1 1 calc R . .
H38C H -0.1113 0.4766 0.183 0.050(14) Uiso 1 1 calc R . .
C39 C -0.3582(13) 0.4078(13) 0.1675(10) 0.050(4) Uani 1 1 d . . .
H39A H -0.334 0.444 0.1264 0.050(14) Uiso 1 1 calc R . .
H39B H -0.3842 0.4554 0.2317 0.050(14) Uiso 1 1 calc R . .
H39C H -0.4265 0.3553 0.1387 0.050(14) Uiso 1 1 calc R . .
C40 C -0.2900(13) 0.3031(14) 0.2449(11) 0.051(4) Uani 1 1 d . . .
H40A H -0.3545 0.2477 0.2139 0.050(14) Uiso 1 1 calc R . .
H40B H -0.3227 0.3519 0.3059 0.050(14) Uiso 1 1 calc R . .
H40C H -0.2204 0.2759 0.2576 0.050(14) Uiso 1 1 calc R . .

loop_
_atom_site_aniso_label
_atom_site_aniso_U_11
_atom_site_aniso_U_22
_atom_site_aniso_U_33
_atom_site_aniso_U_23
_atom_site_aniso_U_13
_atom_site_aniso_U_12
W1 0.0232(3) 0.0249(3) 0.0207(3) 0.01429(19) 0.00089(16) 0.00141(17)
O1 0.030(4) 0.033(4) 0.010(3) 0.009(3) 0.000(3) 0.007(3)
O2 0.019(3) 0.021(3) 0.025(4) 0.015(3) 0.001(3) 0.003(3)
N3 0.024(5) 0.043(6) 0.043(6) 0.034(5) 0.005(4) 0.011(4)
N4 0.027(5) 0.044(6) 0.028(5) 0.027(4) 0.008(4) 0.005(4)
N1 0.021(5) 0.044(6) 0.034(5) 0.018(5) 0.011(4) 0.002(4)
N2 0.019(4) 0.045(6) 0.033(5) 0.032(5) 0.002(4) 0.004(4)
C1 0.032(6) 0.027(6) 0.032(6) 0.009(5) -0.009(5) -0.003(5)
C2 0.030(8) 0.073(13) 0.18(3) -0.051(15) -0.022(12) 0.005(8)
C3 0.14(2) 0.065(12) 0.048(10) 0.007(9) 0.034(12) -0.016(12)
C4 0.19(3) 0.043(10) 0.086(15) 0.030(10) -0.063(17) -0.011(13)
C5 0.026(6) 0.055(8) 0.048(7) 0.040(7) -0.006(5) -0.002(5)
C6 0.030(7) 0.074(10) 0.083(11) 0.063(10) 0.000(7) -0.009(7)
C7 0.064(9) 0.086(11) 0.032(7) 0.040(8) 0.021(7) 0.032(8)
C8 0.049(8) 0.060(9) 0.086(12) 0.059(9) -0.010(8) 0.002(7)
C9 0.045(7) 0.049(8) 0.035(7) 0.020(6) 0.007(6) 0.017(6)
C10 0.025(5) 0.045(7) 0.026(6) 0.018(5) 0.008(4) 0.011(5)
C11 0.021(5) 0.036(6) 0.028(6) 0.018(5) 0.005(4) 0.003(4)
C12 0.028(6) 0.032(6) 0.027(6) 0.019(5) -0.004(4) -0.003(4)
C13 0.025(5) 0.016(5) 0.046(7) 0.022(5) 0.005(5) 0.008(4)
C14 0.029(6) 0.017(5) 0.037(6) 0.018(5) 0.016(5) 0.011(4)
C15 0.050(7) 0.016(5) 0.018(5) 0.010(4) -0.002(5) 0.006(4)
C16 0.035(6) 0.029(6) 0.023(5) 0.013(5) -0.009(5) -0.004(5)
C17 0.019(5) 0.033(6) 0.037(6) 0.020(5) -0.005(4) 0.001(4)
C18 0.028(6) 0.045(7) 0.023(5) 0.021(5) 0.003(4) 0.002(5)
C19 0.033(7) 0.074(10) 0.044(8) 0.041(7) 0.012(6) 0.007(6)
C20 0.034(7) 0.059(8) 0.057(8) 0.042(7) 0.014(6) 0.010(6)
C21 0.029(7) 0.067(10) 0.050(8) 0.024(7) 0.012(6) -0.017(6)
C22 0.034(6) 0.050(7) 0.033(6) 0.023(6) -0.011(5) -0.004(5)
C23 0.047(8) 0.068(10) 0.045(8) 0.026(8) -0.014(7) 0.005(7)
C24 0.072(11) 0.073(11) 0.069(11) 0.054(10) -0.029(9) -0.014(9)
C25 0.057(9) 0.065(10) 0.031(7) 0.010(7) -0.014(6) 0.001(7)
C26 0.042(7) 0.031(6) 0.019(5) 0.006(5) 0.000(5) 0.008(5)
C27 0.033(6) 0.047(7) 0.027(6) 0.024(5) 0.003(5) 0.010(5)
C28 0.022(5) 0.035(6) 0.024(5) 0.018(5) 0.000(4) -0.002(4)
C29 0.024(5) 0.036(6) 0.027(6) 0.018(5) 0.003(4) 0.002(4)
C30 0.030(6) 0.041(6) 0.025(6) 0.018(5) 0.000(5) 0.009(5)
C31 0.032(6) 0.033(6) 0.025(6) 0.016(5) -0.003(5) 0.000(5)
C32 0.048(7) 0.028(6) 0.026(6) 0.012(5) -0.006(5) 0.006(5)
C33 0.042(7) 0.042(7) 0.029(6) 0.024(5) -0.002(5) 0.007(5)
C34 0.060(9) 0.066(9) 0.027(7) 0.021(7) -0.004(6) 0.012(7)
C35 0.034(8) 0.145(18) 0.051(9) 0.059(11) -0.014(7) -0.003(9)
C36 0.18(2) 0.045(9) 0.038(9) 0.013(7) -0.043(12) 0.024(12)
C37 0.024(6) 0.053(7) 0.022(6) 0.011(5) 0.001(4) 0.011(5)
C38 0.046(8) 0.036(7) 0.045(8) -0.004(6) -0.013(6) 0.017(6)
C39 0.045(8) 0.079(10) 0.031(7) 0.019(7) 0.005(6) 0.034(7)
C40 0.037(7) 0.085(11) 0.044(8) 0.037(8) 0.008(6) 0.019(7)

loop_
_atom_type_symbol
_atom_type_description
_atom_type_scat_dispersion_real
_atom_type_scat_dispersion_imag
_atom_type_scat_source
C C 0.0033 0.0016 'International Tables Vol C Tables 4.2.6.8 and 6.1.1.4'
H H 0 0 'International Tables Vol C Tables 4.2.6.8 and 6.1.1.4'
N N 0.0061 0.0033 'International Tables Vol C Tables 4.2.6.8 and 6.1.1.4'
O O 0.0106 0.006 'International Tables Vol C Tables 4.2.6.8 and 6.1.1.4'
W W -0.849 6.8722 'International Tables Vol C Tables 4.2.6.8 and 6.1.1.4'

loop_
_geom_angle_atom_site_label_1
_geom_angle_atom_site_label_2
_geom_angle_atom_site_label_3
_geom_angle
_geom_angle_site_symmetry_1
_geom_angle_site_symmetry_3
_geom_angle_publ_flag
N1 W1 N2 105.2(5) . . ?
N1 W1 O1 105.8(4) . . ?
N2 W1 O1 98.9(3) . . ?
N1 W1 N4 98.2(4) . . ?
N2 W1 N4 96.1(4) . . ?
O1 W1 N4 147.0(4) . . ?
N1 W1 O2 88.7(4) . . ?
N2 W1 O2 165.3(4) . . ?
O1 W1 O2 81.4(3) . . ?
N4 W1 O2 77.0(3) . . ?
N1 W1 N3 168.3(4) . . ?
N2 W1 N3 83.1(4) . . ?
O1 W1 N3 80.5(3) . . ?
N4 W1 N3 72.3(4) . . ?
O2 W1 N3 82.5(3) . . ?
C28 O1 W1 126.2(6) . . ?
C13 O2 W1 117.8(6) . . ?
C26 N3 C9 119.8(11) . . ?
C26 N3 W1 122.8(8) . . ?
C9 N3 W1 114.1(8) . . ?
C11 N4 C10 118.8(10) . . ?
C11 N4 W1 125.0(8) . . ?
C10 N4 W1 113.4(7) . . ?
C1 N1 W1 161.9(9) . . ?
C5 N2 W1 175.8(9) . . ?
N1 C1 C3 109.9(12) . . ?
N1 C1 C2 109.2(11) . . ?
C3 C1 C2 107.3(19) . . ?
N1 C1 C4 109.6(12) . . ?
C3 C1 C4 109.2(17) . . ?
C2 C1 C4 111.6(19) . . ?
C1 C2 H2A 109.5 . . ?
C1 C2 H2B 109.5 . . ?
H2A C2 H2B 109.5 . . ?
C1 C2 H2C 109.5 . . ?
H2A C2 H2C 109.5 . . ?
H2B C2 H2C 109.5 . . ?
C1 C3 H3A 109.5 . . ?
C1 C3 H3B 109.5 . . ?
H3A C3 H3B 109.5 . . ?
C1 C3 H3C 109.5 . . ?
H3A C3 H3C 109.5 . . ?
H3B C3 H3C 109.5 . . ?
C1 C4 H4A 109.5 . . ?
C1 C4 H4B 109.5 . . ?
H4A C4 H4B 109.5 . . ?
C1 C4 H4C 109.5 . . ?
H4A C4 H4C 109.5 . . ?
H4B C4 H4C 109.5 . . ?
N2 C5 C6 110.4(10) . . ?
N2 C5 C8 108.3(10) . . ?
C6 C5 C8 110.7(12) . . ?
N2 C5 C7 108.2(11) . . ?
C6 C5 C7 111.7(12) . . ?
C8 C5 C7 107.4(11) . . ?
C5 C6 H6A 109.5 . . ?
C5 C6 H6B 109.5 . . ?
H6A C6 H6B 109.5 . . ?
C5 C6 H6C 109.5 . . ?
H6A C6 H6C 109.5 . . ?
H6B C6 H6C 109.5 . . ?
C5 C7 H7A 109.5 . . ?
C5 C7 H7B 109.5 . . ?
H7A C7 H7B 109.5 . . ?
C5 C7 H7C 109.5 . . ?
H7A C7 H7C 109.5 . . ?
H7B C7 H7C 109.5 . . ?
C5 C8 H8A 109.5 . . ?
C5 C8 H8B 109.5 . . ?
H8A C8 H8B 109.5 . . ?
C5 C8 H8C 109.5 . . ?
H8A C8 H8C 109.5 . . ?
H8B C8 H8C 109.5 . . ?
N3 C9 C10 108.1(10) . . ?
N3 C9 H9A 110.1 . . ?
C10 C9 H9A 110.1 . . ?
N3 C9 H9B 110.1 . . ?
C10 C9 H9B 110.1 . . ?
H9A C9 H9B 108.4 . . ?
N4 C10 C9 105.0(9) . . ?
N4 C10 H10A 110.8 . . ?
C9 C10 H10A 110.8 . . ?
N4 C10 H10B 110.8 . . ?
C9 C10 H10B 110.7 . . ?
H10A C10 H10B 108.8 . . ?
N4 C11 C12 125.0(10) . . ?
N4 C11 H11 117.5 . . ?
C12 C11 H11 117.5 . . ?
C17 C12 C13 123.3(10) . . ?
C17 C12 C11 118.5(10) . . ?
C13 C12 C11 117.7(10) . . ?
O2 C13 C12 122.3(10) . . ?
O2 C13 C14 123.7(9) . . ?
C12 C13 C14 113.9(10) . . ?
C15 C14 C13 121.9(10) . . ?
C15 C14 C18 120.8(10) . . ?
C13 C14 C18 117.3(10) . . ?
C14 C15 C16 122.3(10) . . ?
C14 C15 H15 118.8 . . ?
C16 C15 H15 118.8 . . ?
C17 C16 C15 117.9(10) . . ?
C17 C16 C22 124.0(11) . . ?
C15 C16 C22 118.1(10) . . ?
C16 C17 C12 120.5(10) . . ?
C16 C17 H17 119.7 . . ?
C12 C17 H17 119.7 . . ?
C21 C18 C20 110.6(12) . . ?
C21 C18 C19 107.7(11) . . ?
C20 C18 C19 106.1(10) . . ?
C21 C18 C14 111.8(10) . . ?
C20 C18 C14 109.1(9) . . ?
C19 C18 C14 111.4(10) . . ?
C18 C19 H19A 109.5 . . ?
C18 C19 H19B 109.5 . . ?
H19A C19 H19B 109.5 . . ?
C18 C19 H19C 109.5 . . ?
H19A C19 H19C 109.5 . . ?
H19B C19 H19C 109.5 . . ?
C18 C20 H20A 109.5 . . ?
C18 C20 H20B 109.5 . . ?
H20A C20 H20B 109.5 . . ?
C18 C20 H20C 109.5 . . ?
H20A C20 H20C 109.5 . . ?
H20B C20 H20C 109.5 . . ?
C18 C21 H21A 109.5 . . ?
C18 C21 H21B 109.5 . . ?
H21A C21 H21B 109.5 . . ?
C18 C21 H21C 109.5 . . ?
H21A C21 H21C 109.5 . . ?
H21B C21 H21C 109.5 . . ?
C25 C22 C24 110.5(13) . . ?
C25 C22 C23 107.7(12) . . ?
C24 C22 C23 108.5(13) . . ?
C25 C22 C16 108.4(11) . . ?
C24 C22 C16 110.7(11) . . ?
C23 C22 C16 111.1(11) . . ?
C22 C23 H23A 109.5 . . ?
C22 C23 H23B 109.5 . . ?
H23A C23 H23B 109.5 . . ?
C22 C23 H23C 109.5 . . ?
H23A C23 H23C 109.5 . . ?
H23B C23 H23C 109.5 . . ?
C22 C24 H24A 109.5 . . ?
C22 C24 H24B 109.5 . . ?
H24A C24 H24B 109.5 . . ?
C22 C24 H24C 109.5 . . ?
H24A C24 H24C 109.5 . . ?
H24B C24 H24C 109.5 . . ?
C22 C25 H25A 109.5 . . ?
C22 C25 H25B 109.5 . . ?
H25A C25 H25B 109.5 . . ?
C22 C25 H25C 109.5 . . ?
H25A C25 H25C 109.5 . . ?
H25B C25 H25C 109.5 . . ?
N3 C26 C27 124.7(11) . . ?
N3 C26 H26 117.6 . . ?
C27 C26 H26 117.6 . . ?
C28 C27 C32 120.2(11) . . ?
C28 C27 C26 124.3(10) . . ?
C32 C27 C26 115.5(11) . . ?
O1 C28 C27 121.8(10) . . ?
O1 C28 C29 119.0(10) . . ?
C27 C28 C29 119.2(10) . . ?
C30 C29 C28 117.6(10) . . ?
C30 C29 C37 121.5(10) . . ?
C28 C29 C37 120.9(10) . . ?
C29 C30 C31 124.1(11) . . ?
C29 C30 H30 117.9 . . ?
C31 C30 H30 117.9 . . ?
C32 C31 C30 117.2(10) . . ?
C32 C31 C33 122.8(11) . . ?
C30 C31 C33 120.0(10) . . ?
C31 C32 C27 121.4(11) . . ?
C31 C32 H32 119.3 . . ?
C27 C32 H32 119.3 . . ?
C35 C33 C34 107.4(13) . . ?
C35 C33 C36 110.5(15) . . ?
C34 C33 C36 107.2(12) . . ?
C35 C33 C31 109.7(10) . . ?
C34 C33 C31 112.5(10) . . ?
C36 C33 C31 109.6(11) . . ?
C33 C34 H34A 109.5 . . ?
C33 C34 H34B 109.5 . . ?
H34A C34 H34B 109.5 . . ?
C33 C34 H34C 109.5 . . ?
H34A C34 H34C 109.5 . . ?
H34B C34 H34C 109.5 . . ?
C33 C35 H35A 109.5 . . ?
C33 C35 H35B 109.5 . . ?
H35A C35 H35B 109.5 . . ?
C33 C35 H35C 109.5 . . ?
H35A C35 H35C 109.5 . . ?
H35B C35 H35C 109.5 . . ?
C33 C36 H36A 109.5 . . ?
C33 C36 H36B 109.5 . . ?
H36A C36 H36B 109.5 . . ?
C33 C36 H36C 109.5 . . ?
H36A C36 H36C 109.5 . . ?
H36B C36 H36C 109.5 . . ?
C29 C37 C38 111.8(10) . . ?
C29 C37 C40 109.9(11) . . ?
C38 C37 C40 108.8(11) . . ?
C29 C37 C39 111.4(10) . . ?
C38 C37 C39 108.1(12) . . ?
C40 C37 C39 106.7(11) . . ?
C37 C38 H38A 109.5 . . ?
C37 C38 H38B 109.5 . . ?
H38A C38 H38B 109.5 . . ?
C37 C38 H38C 109.5 . . ?
H38A C38 H38C 109.5 . . ?
H38B C38 H38C 109.5 . . ?
C37 C39 H39A 109.5 . . ?
C37 C39 H39B 109.5 . . ?
H39A C39 H39B 109.5 . . ?
C37 C39 H39C 109.5 . . ?
H39A C39 H39C 109.5 . . ?
H39B C39 H39C 109.5 . . ?
C37 C40 H40A 109.5 . . ?
C37 C40 H40B 109.5 . . ?
H40A C40 H40B 109.5 . . ?
C37 C40 H40C 109.5 . . ?
H40A C40 H40C 109.5 . . ?
H40B C40 H40C 109.5 . . ?

loop_
_geom_bond_atom_site_label_1
_geom_bond_atom_site_label_2
_geom_bond_distance
_geom_bond_site_symmetry_2
_geom_bond_publ_flag
W1 N1 1.750(11) . ?
W1 N2 1.768(9) . ?
W1 O1 1.998(7) . ?
W1 N4 2.140(10) . ?
W1 O2 2.162(7) . ?
W1 N3 2.308(11) . ?
O1 C28 1.335(13) . ?
O2 C13 1.287(14) . ?
N3 C26 1.266(15) . ?
N3 C9 1.481(15) . ?
N4 C11 1.278(14) . ?
N4 C10 1.465(14) . ?
N1 C1 1.445(15) . ?
N2 C5 1.447(14) . ?
C1 C3 1.48(2) . ?
C1 C2 1.49(2) . ?
C1 C4 1.51(2) . ?
C2 H2A 0.96 . ?
C2 H2B 0.96 . ?
C2 H2C 0.96 . ?
C3 H3A 0.96 . ?
C3 H3B 0.96 . ?
C3 H3C 0.96 . ?
C4 H4A 0.96 . ?
C4 H4B 0.96 . ?
C4 H4C 0.96 . ?
C5 C6 1.508(18) . ?
C5 C8 1.539(19) . ?
C5 C7 1.56(2) . ?
C6 H6A 0.96 . ?
C6 H6B 0.96 . ?
C6 H6C 0.96 . ?
C7 H7A 0.96 . ?
C7 H7B 0.96 . ?
C7 H7C 0.96 . ?
C8 H8A 0.96 . ?
C8 H8B 0.96 . ?
C8 H8C 0.96 . ?
C9 C10 1.526(18) . ?
C9 H9A 0.97 . ?
C9 H9B 0.97 . ?
C10 H10A 0.97 . ?
C10 H10B 0.97 . ?
C11 C12 1.434(15) . ?
C11 H11 0.93 . ?
C12 C17 1.413(15) . ?
C12 C13 1.428(15) . ?
C13 C14 1.473(15) . ?
C14 C15 1.331(16) . ?
C14 C18 1.546(15) . ?
C15 C16 1.457(17) . ?
C15 H15 0.93 . ?
C16 C17 1.361(16) . ?
C16 C22 1.544(15) . ?
C17 H17 0.93 . ?
C18 C21 1.502(18) . ?
C18 C20 1.533(17) . ?
C18 C19 1.545(16) . ?
C19 H19A 0.96 . ?
C19 H19B 0.96 . ?
C19 H19C 0.96 . ?
C20 H20A 0.96 . ?
C20 H20B 0.96 . ?
C20 H20C 0.96 . ?
C21 H21A 0.96 . ?
C21 H21B 0.96 . ?
C21 H21C 0.96 . ?
C22 C25 1.52(2) . ?
C22 C24 1.530(19) . ?
C22 C23 1.538(19) . ?
C23 H23A 0.96 . ?
C23 H23B 0.96 . ?
C23 H23C 0.96 . ?
C24 H24A 0.96 . ?
C24 H24B 0.96 . ?
C24 H24C 0.96 . ?
C25 H25A 0.96 . ?
C25 H25B 0.96 . ?
C25 H25C 0.96 . ?
C26 C27 1.457(17) . ?
C26 H26 0.93 . ?
C27 C28 1.403(16) . ?
C27 C32 1.407(16) . ?
C28 C29 1.428(15) . ?
C29 C30 1.390(16) . ?
C29 C37 1.523(16) . ?
C30 C31 1.394(16) . ?
C30 H30 0.93 . ?
C31 C32 1.383(17) . ?
C31 C33 1.537(15) . ?
C32 H32 0.93 . ?
C33 C35 1.51(2) . ?
C33 C34 1.515(18) . ?
C33 C36 1.53(2) . ?
C34 H34A 0.96 . ?
C34 H34B 0.96 . ?
C34 H34C 0.96 . ?
C35 H35A 0.96 . ?
C35 H35B 0.96 . ?
C35 H35C 0.96 . ?
C36 H36A 0.96 . ?
C36 H36B 0.96 . ?
C36 H36C 0.96 . ?
C37 C38 1.526(18) . ?
C37 C40 1.536(19) . ?
C37 C39 1.539(17) . ?
C38 H38A 0.96 . ?
C38 H38B 0.96 . ?
C38 H38C 0.96 . ?
C39 H39A 0.96 . ?
C39 H39B 0.96 . ?
C39 H39C 0.96 . ?
C40 H40A 0.96 . ?
C40 H40B 0.96 . ?
C40 H40C 0.96 . ?
